data_4320670
loop_
_publ_author_name
'Azwana R. Sadique'
'Mary Jane Heeg'
'Charles H. Winter'

_publ_section_title
;
 Monomeric and Dimeric Amidinate Complexes of Magnesium
;
_journal_name_full 'Inorganic Chemistry'
_journal_page_first 6349
_journal_page_last 6355
_journal_paper_doi 10.1021/ic0106928
_journal_volume 40
_journal_year 2001
_chemical_formula_sum 'C32 H68 Mg2 N8'
_chemical_formula_weight 613.56
_chemical_name_systematic
;
  ?
;
_space_group_IT_number 14
_symmetry_cell_setting monoclinic
_symmetry_space_group_name_Hall '-P 2ybc'
_symmetry_space_group_name_H-M 'P 1 21/c 1'
_atom_sites_solution_hydrogens geom
_atom_sites_solution_primary direct
_atom_sites_solution_secondary difmap
_audit_creation_method SHELXL-97
_cell_angle_alpha 90.00
_cell_angle_beta 91.799(5)
_cell_angle_gamma 90.00
_cell_formula_units_Z 4
_cell_length_a 10.135(2)
_cell_length_b 17.162(4)
_cell_length_c 22.503(5)
_cell_measurement_reflns_used 969
_cell_measurement_temperature 295(2)
_cell_measurement_theta_max 21
_cell_measurement_theta_min 2.5
_cell_volume 3912.2(15)
_computing_cell_refinement 'Bruker SAINT'
_computing_data_collection 'Bruker SMART'
_computing_data_reduction 'Bruker SAINT'
_computing_molecular_graphics SHELXTL-Plus
_computing_publication_material SHELXL-93
_computing_structure_refinement 'SHELXL-97 (Sheldrick, 1997)'
_computing_structure_solution 'SHELXS-97 (Sheldrick, 1990)'
_diffrn_ambient_temperature 295(2)
_diffrn_measured_fraction_theta_full 0.952
_diffrn_measured_fraction_theta_max 0.952
_diffrn_measurement_method 'SMART CCD'
_diffrn_radiation_monochromator graphite
_diffrn_radiation_source 'fine-focus sealed tube'
_diffrn_radiation_type MoK\a
_diffrn_radiation_wavelength 0.71073
_diffrn_reflns_av_R_equivalents 0.095
_diffrn_reflns_av_sigmaI/netI 0.3065
_diffrn_reflns_limit_h_max 13
_diffrn_reflns_limit_h_min -13
_diffrn_reflns_limit_k_max 22
_diffrn_reflns_limit_k_min 0
_diffrn_reflns_limit_l_max 29
_diffrn_reflns_limit_l_min 0
_diffrn_reflns_number 28147
_diffrn_reflns_theta_full 28.29
_diffrn_reflns_theta_max 28.29
_diffrn_reflns_theta_min 1.81
_exptl_absorpt_coefficient_mu 0.092
_exptl_absorpt_correction_T_max 0.9819
_exptl_absorpt_correction_T_min 0.9730
_exptl_absorpt_correction_type multi-scan
_exptl_crystal_colour colorless
_exptl_crystal_density_diffrn 1.042
_exptl_crystal_density_method 'not measured'
_exptl_crystal_description beads
_exptl_crystal_F_000 1360
_exptl_crystal_size_max 0.30
_exptl_crystal_size_mid 0.30
_exptl_crystal_size_min 0.20
_refine_diff_density_max 0.141
_refine_diff_density_min -0.120
_refine_diff_density_rms 0.027
_refine_ls_extinction_coef 0.00086(13)
_refine_ls_extinction_expression Fc^*^=kFc[1+0.001xFc^2^\l^3^/sin(2\q)]^-1/4^
_refine_ls_extinction_method SHELXL
_refine_ls_goodness_of_fit_ref 0.618
_refine_ls_hydrogen_treatment mixed
_refine_ls_matrix_type full
_refine_ls_number_parameters 420
_refine_ls_number_reflns 9260
_refine_ls_number_restraints 0
_refine_ls_restrained_S_all 0.618
_refine_ls_R_factor_all 0.2269
_refine_ls_R_factor_gt 0.0395
_refine_ls_shift/su_max 0.003
_refine_ls_shift/su_mean 0.000
_refine_ls_structure_factor_coef Fsqd
_refine_ls_weighting_details 'calc w=1/[\s^2^(Fo^2^)+(0.0328P)^2^+0.0000P] where P=(Fo^2^+2Fc^2^)/3'
_refine_ls_weighting_scheme calc
_refine_ls_wR_factor_gt 0.0721
_refine_ls_wR_factor_ref 0.0896
_reflns_number_gt 2163
_reflns_number_total 9260
_reflns_threshold_expression >2sigma(I)
_cod_data_source_file ic0106928_3.cif
_cod_data_source_block ique(4)
_cod_depositor_comments
;
The following automatic conversions were performed:

'_exptl_absorpt_correction_type' value 'Multi-scan' changed to
'multi-scan' according to the built-in table from CIF Core dictionary
named 'cif_core.dic' version 2.4.1 from 2010-06-29.

Automatic conversion script
Id: cif_fix_values 1646 2011-03-28 12:23:43Z adriana 
;
_cod_original_cell_volume 3912.3(15)
_cod_database_code 4320670

loop_
_symmetry_equiv_pos_as_xyz
'x, y, z'
'-x, y+1/2, -z+1/2'
'-x, -y, -z'
'x, -y-1/2, z-1/2'

loop_
_atom_site_label
_atom_site_type_symbol
_atom_site_fract_x
_atom_site_fract_y
_atom_site_fract_z
_atom_site_U_iso_or_equiv
_atom_site_adp_type
_atom_site_occupancy
_atom_site_symmetry_multiplicity
_atom_site_calc_flag
_atom_site_refinement_flags
_atom_site_disorder_assembly
_atom_site_disorder_group
Mg1 Mg 0.74640(7) 0.77282(4) 0.56874(3) 0.0529(2) Uani 1 1 d . B .
N1 N 0.6083(2) 0.76987(14) 0.49578(9) 0.0639(6) Uani 1 1 d . . .
N2 N 0.7598(2) 0.86215(12) 0.50744(9) 0.0623(6) Uani 1 1 d . . .
C1 C 0.3689(3) 0.7648(2) 0.46531(13) 0.1396(14) Uani 1 1 d . . .
H1A H 0.3508 0.7825 0.5047 0.167 Uiso 1 1 calc R . .
H1B H 0.3014 0.7289 0.4521 0.167 Uiso 1 1 calc R . .
H1C H 0.3703 0.8085 0.4388 0.167 Uiso 1 1 calc R . .
C2 C 0.4899(3) 0.65127(18) 0.50443(13) 0.1213(12) Uani 1 1 d . . .
H2A H 0.5715 0.6228 0.5051 0.146 Uiso 1 1 calc R . .
H2B H 0.4204 0.6189 0.4883 0.146 Uiso 1 1 calc R . .
H2C H 0.4696 0.6665 0.5442 0.146 Uiso 1 1 calc R . .
C3 C 0.5372(3) 0.69667(18) 0.40350(13) 0.1371(13) Uani 1 1 d . . .
H3A H 0.5450 0.7411 0.3779 0.165 Uiso 1 1 calc R . .
H3B H 0.4685 0.6631 0.3881 0.165 Uiso 1 1 calc R . .
H3C H 0.6193 0.6688 0.4053 0.165 Uiso 1 1 calc R . .
C4 C 0.5033(3) 0.7238(2) 0.46588(14) 0.0875(9) Uani 1 1 d . . .
C5 C 0.6584(3) 0.83550(18) 0.47555(12) 0.0660(8) Uani 1 1 d . . .
C6 C 0.6080(3) 0.87920(16) 0.41992(11) 0.1041(10) Uani 1 1 d . . .
H6A H 0.5809 0.9308 0.4308 0.125 Uiso 1 1 calc R . .
H6B H 0.5342 0.8517 0.4023 0.125 Uiso 1 1 calc R . .
H6C H 0.6772 0.8825 0.3919 0.125 Uiso 1 1 calc R . .
C7 C 0.8207(3) 0.93632(17) 0.49514(12) 0.0849(9) Uani 1 1 d . . .
H7A H 0.8156 0.9454 0.4526 0.102 Uiso 1 1 calc R . .
H7B H 0.9133 0.9337 0.5071 0.102 Uiso 1 1 calc R . .
C8 C 0.7590(3) 1.00403(16) 0.52595(13) 0.1175(12) Uani 1 1 d . . .
H8A H 0.6694 1.0101 0.5116 0.141 Uiso 1 1 calc R . .
H8B H 0.8078 1.0506 0.5179 0.141 Uiso 1 1 calc R . .
H8C H 0.7604 0.9947 0.5680 0.141 Uiso 1 1 calc R . .
N3 N 0.6825(2) 0.81675(10) 0.64985(8) 0.0515(6) Uani 1 1 d . . .
N4 N 0.9013(2) 0.81315(11) 0.64426(8) 0.0563(6) Uani 1 1 d . B .
C9 C 0.4589(2) 0.77735(16) 0.64591(12) 0.0925(10) Uani 1 1 d . . .
H9A H 0.4577 0.7804 0.6033 0.111 Uiso 1 1 calc R . .
H9B H 0.3715 0.7862 0.6598 0.111 Uiso 1 1 calc R . .
H9C H 0.4886 0.7266 0.6583 0.111 Uiso 1 1 calc R . .
C10 C 0.5049(2) 0.91835(16) 0.64806(12) 0.1097(11) Uani 1 1 d . . .
H10A H 0.5607 0.9586 0.6647 0.132 Uiso 1 1 calc R . .
H10B H 0.4155 0.9272 0.6592 0.132 Uiso 1 1 calc R . .
H10C H 0.5094 0.9191 0.6055 0.132 Uiso 1 1 calc R . .
C11 C 0.5439(2) 0.83454(15) 0.73975(11) 0.1014(10) Uani 1 1 d . . .
H11A H 0.5777 0.7853 0.7535 0.122 Uiso 1 1 calc R . .
H11B H 0.4536 0.8398 0.7508 0.122 Uiso 1 1 calc R . .
H11C H 0.5955 0.8759 0.7574 0.122 Uiso 1 1 calc R . .
C12 C 0.5517(3) 0.83868(16) 0.67172(12) 0.0667(8) Uani 1 1 d . . .
C13 C 0.7949(3) 0.84928(15) 0.66508(11) 0.0585(7) Uani 1 1 d . . .
C14 C 0.8105(2) 0.92385(14) 0.70149(11) 0.0929(9) Uani 1 1 d . . .
H14A H 0.7279 0.9366 0.7188 0.112 Uiso 1 1 calc R . .
H14B H 0.8368 0.9657 0.6761 0.112 Uiso 1 1 calc R . .
H14C H 0.8765 0.9162 0.7324 0.112 Uiso 1 1 calc R . .
C15 C 1.0306(3) 0.8527(2) 0.64784(15) 0.1125(12) Uani 1 1 d . . .
H15A H 1.0784 0.8378 0.6841 0.135 Uiso 1 1 calc R A 1
H15B H 1.0185 0.9087 0.6480 0.135 Uiso 1 1 calc R A 1
C16 C 1.1094(6) 0.8274(4) 0.5924(3) 0.118(3) Uani 0.50 1 d P B 1
H16A H 1.0507 0.8250 0.5581 0.142 Uiso 0.50 1 calc PR B 1
H16B H 1.1480 0.7771 0.5995 0.142 Uiso 0.50 1 calc PR B 1
H16C H 1.1779 0.8647 0.5856 0.142 Uiso 0.50 1 calc PR B 1
C16 C 1.0750(7) 0.9002(4) 0.6091(3) 0.112(3) Uani 0.50 1 d P B 2
H16D H 1.0913 0.8726 0.5730 0.134 Uiso 0.50 1 calc PR B 2
H16E H 1.1558 0.9231 0.6242 0.134 Uiso 0.50 1 calc PR B 2
H16F H 1.0111 0.9405 0.6013 0.134 Uiso 0.50 1 calc PR B 2
N5 N 0.77445(17) 0.61112(11) 0.64948(10) 0.0542(6) Uani 1 1 d . B .
N6 N 0.84423(18) 0.66339(12) 0.56531(9) 0.0579(6) Uani 1 1 d . B .
C17 C 0.5762(3) 0.52570(16) 0.66461(13) 0.1166(11) Uani 1 1 d . . .
H17A H 0.5268 0.5690 0.6486 0.140 Uiso 1 1 calc R . .
H17B H 0.5286 0.5024 0.6962 0.140 Uiso 1 1 calc R . .
H17C H 0.5889 0.4879 0.6339 0.140 Uiso 1 1 calc R . .
C18 C 0.8016(3) 0.48655(16) 0.70463(14) 0.1381(14) Uani 1 1 d . . .
H18A H 0.8182 0.4568 0.6695 0.166 Uiso 1 1 calc R . .
H18B H 0.7606 0.4538 0.7333 0.166 Uiso 1 1 calc R . .
H18C H 0.8835 0.5062 0.7211 0.166 Uiso 1 1 calc R . .
C19 C 0.6841(3) 0.59902(16) 0.74517(12) 0.1081(11) Uani 1 1 d . . .
H19A H 0.7661 0.6172 0.7626 0.130 Uiso 1 1 calc R . .
H19B H 0.6413 0.5655 0.7727 0.130 Uiso 1 1 calc R . .
H19C H 0.6281 0.6428 0.7359 0.130 Uiso 1 1 calc R . .
C20 C 0.7106(3) 0.55430(16) 0.68874(14) 0.0696(8) Uani 1 1 d . . .
C21 C 0.7970(2) 0.60090(16) 0.59350(14) 0.0613(8) Uani 1 1 d . B .
C22 C 0.7789(3) 0.52336(15) 0.55967(12) 0.1095(11) Uani 1 1 d . . .
H22A H 0.7379 0.4859 0.5848 0.131 Uiso 1 1 calc R . .
H22B H 0.8635 0.5042 0.5484 0.131 Uiso 1 1 calc R . .
H22C H 0.7241 0.5317 0.5247 0.131 Uiso 1 1 calc R . .
C23 C 0.9013(4) 0.6543(2) 0.50662(15) 0.1266(14) Uani 1 1 d . . .
H23A H 0.8327 0.6598 0.4758 0.152 Uiso 1 1 calc R C 1
H23B H 0.9397 0.6027 0.5032 0.152 Uiso 1 1 calc R C 1
C24 C 1.0057(7) 0.7152(3) 0.4987(2) 0.123(3) Uani 0.60 1 d P D 1
H24A H 1.0651 0.7153 0.5328 0.147 Uiso 0.60 1 calc PR D 1
H24B H 0.9649 0.7654 0.4945 0.147 Uiso 0.60 1 calc PR D 1
H24C H 1.0539 0.7037 0.4637 0.147 Uiso 0.60 1 calc PR D 1
C24 C 1.0150(9) 0.6406(6) 0.4927(4) 0.106(3) Uani 0.40 1 d P D 2
H24D H 1.0198 0.6403 0.4502 0.127 Uiso 0.40 1 calc PR D 2
H24E H 1.0416 0.5907 0.5082 0.127 Uiso 0.40 1 calc PR D 2
H24F H 1.0726 0.6802 0.5089 0.127 Uiso 0.40 1 calc PR D 2
N7 N 1.02739(19) 0.68915(11) 0.74671(9) 0.0578(6) Uani 1 1 d . B .
N8 N 1.10905(18) 0.64229(11) 0.66332(10) 0.0591(6) Uani 1 1 d . B .
C25 C 1.0267(3) 0.64990(16) 0.85382(11) 0.1072(10) Uani 1 1 d . . .
H25A H 0.9543 0.6155 0.8445 0.129 Uiso 1 1 calc R . .
H25B H 1.0169 0.6711 0.8929 0.129 Uiso 1 1 calc R . .
H25C H 1.1082 0.6215 0.8526 0.129 Uiso 1 1 calc R . .
C26 C 1.1387(3) 0.77373(15) 0.82266(11) 0.1135(11) Uani 1 1 d . . .
H26A H 1.2213 0.7464 0.8253 0.136 Uiso 1 1 calc R . .
H26B H 1.1229 0.7988 0.8599 0.136 Uiso 1 1 calc R . .
H26C H 1.1419 0.8122 0.7918 0.136 Uiso 1 1 calc R . .
C27 C 0.8984(3) 0.76116(16) 0.81451(11) 0.1112(11) Uani 1 1 d . . .
H27A H 0.8938 0.8025 0.7858 0.133 Uiso 1 1 calc R . .
H27B H 0.8949 0.7826 0.8538 0.133 Uiso 1 1 calc R . .
H27C H 0.8253 0.7264 0.8078 0.133 Uiso 1 1 calc R . .
C28 C 1.0281(3) 0.71636(17) 0.80832(12) 0.0711(8) Uani 1 1 d . . .
C29 C 1.1289(3) 0.65446(14) 0.72102(14) 0.0574(7) Uani 1 1 d . B .
C30 C 1.2567(2) 0.63057(13) 0.75280(11) 0.0818(9) Uani 1 1 d . . .
H30A H 1.2826 0.5800 0.7393 0.098 Uiso 1 1 calc R . .
H30B H 1.2439 0.6289 0.7949 0.098 Uiso 1 1 calc R . .
H30C H 1.3244 0.6677 0.7444 0.098 Uiso 1 1 calc R . .
C31 C 1.2044(2) 0.60039(18) 0.62870(11) 0.0805(9) Uani 1 1 d . . .
H31A H 1.2920 0.6097 0.6458 0.097 Uiso 1 1 calc R . .
H31B H 1.2022 0.6210 0.5886 0.097 Uiso 1 1 calc R . .
C32 C 1.1808(3) 0.51458(18) 0.62593(12) 0.1124(11) Uani 1 1 d . . .
H32A H 1.1938 0.4925 0.6649 0.135 Uiso 1 1 calc R . .
H32B H 1.2414 0.4912 0.5993 0.135 Uiso 1 1 calc R . .
H32C H 1.0919 0.5048 0.6119 0.135 Uiso 1 1 calc R . .
Mg2 Mg 0.92464(7) 0.69311(4) 0.66264(3) 0.0524(2) Uani 1 1 d . . .

loop_
_atom_site_aniso_label
_atom_site_aniso_U_11
_atom_site_aniso_U_22
_atom_site_aniso_U_33
_atom_site_aniso_U_23
_atom_site_aniso_U_13
_atom_site_aniso_U_12
Mg1 0.0598(5) 0.0548(6) 0.0441(6) 0.0000(4) 0.0005(4) -0.0035(4)
N1 0.0613(15) 0.0793(18) 0.0507(15) -0.0025(14) -0.0082(12) -0.0112(13)
N2 0.0683(16) 0.0573(17) 0.0610(16) 0.0147(13) -0.0035(13) -0.0104(13)
C1 0.071(2) 0.223(4) 0.123(3) -0.015(3) -0.028(2) -0.015(3)
C2 0.126(3) 0.129(3) 0.108(3) -0.021(3) -0.016(2) -0.057(2)
C3 0.154(3) 0.183(4) 0.074(3) -0.052(2) -0.006(2) -0.034(3)
C4 0.075(2) 0.119(3) 0.068(2) -0.011(2) -0.0094(19) -0.019(2)
C5 0.070(2) 0.083(3) 0.046(2) 0.0047(18) 0.0070(17) 0.0159(19)
C6 0.118(3) 0.130(3) 0.063(2) 0.0256(19) -0.0157(19) 0.021(2)
C7 0.091(2) 0.074(3) 0.090(3) 0.025(2) 0.0054(18) -0.002(2)
C8 0.155(3) 0.074(3) 0.124(3) 0.011(2) 0.021(2) -0.017(2)
N3 0.0602(14) 0.0454(14) 0.0491(15) -0.0012(11) 0.0054(12) 0.0066(12)
N4 0.0524(14) 0.0503(15) 0.0663(16) -0.0018(11) 0.0041(12) -0.0119(13)
C9 0.0677(19) 0.111(3) 0.099(3) 0.002(2) 0.0161(17) 0.0014(19)
C10 0.102(2) 0.093(3) 0.134(3) 0.023(2) 0.017(2) 0.043(2)
C11 0.114(2) 0.119(3) 0.072(2) -0.0069(19) 0.0260(19) 0.0260(19)
C12 0.076(2) 0.064(2) 0.060(2) 0.0010(16) 0.0094(17) 0.0149(18)
C13 0.091(2) 0.0382(19) 0.0456(19) -0.0030(14) -0.0031(17) -0.0058(18)
C14 0.124(3) 0.062(2) 0.092(2) -0.0184(18) -0.0120(19) -0.0023(18)
C15 0.104(3) 0.077(3) 0.157(4) 0.005(3) 0.009(3) -0.031(2)
C16 0.053(4) 0.102(7) 0.202(9) 0.019(6) 0.042(5) 0.005(4)
C16 0.107(6) 0.134(7) 0.093(6) 0.041(6) -0.012(4) -0.046(6)
N5 0.0538(14) 0.0466(15) 0.0624(16) 0.0032(13) 0.0052(12) -0.0009(11)
N6 0.0662(14) 0.0579(17) 0.0502(16) -0.0126(12) 0.0113(12) -0.0036(12)
C17 0.092(2) 0.104(3) 0.154(3) 0.014(2) 0.012(2) -0.037(2)
C18 0.128(3) 0.098(3) 0.190(4) 0.075(3) 0.027(3) 0.035(2)
C19 0.130(3) 0.110(3) 0.086(3) 0.017(2) 0.030(2) -0.033(2)
C20 0.065(2) 0.050(2) 0.094(3) 0.0164(18) 0.0053(19) -0.0080(16)
C21 0.0532(18) 0.048(2) 0.082(2) -0.017(2) -0.0023(17) 0.0048(15)
C22 0.135(3) 0.073(2) 0.121(3) -0.039(2) 0.000(2) -0.0094(19)
C23 0.146(4) 0.131(4) 0.107(3) -0.036(2) 0.059(3) -0.005(3)
C24 0.133(6) 0.148(6) 0.090(5) 0.036(5) 0.067(4) 0.036(6)
C24 0.090(7) 0.158(11) 0.069(6) -0.015(7) 0.003(5) 0.011(7)
N7 0.0648(15) 0.0627(15) 0.0450(16) -0.0030(12) -0.0097(12) 0.0015(12)
N8 0.0530(14) 0.0699(16) 0.0543(16) 0.0032(13) 0.0025(13) 0.0063(12)
C25 0.148(3) 0.113(3) 0.061(2) 0.016(2) 0.0084(19) -0.002(2)
C26 0.154(3) 0.106(3) 0.078(2) -0.0160(19) -0.022(2) -0.039(2)
C27 0.146(3) 0.122(3) 0.065(2) -0.0276(19) -0.008(2) 0.033(2)
C28 0.093(2) 0.069(2) 0.051(2) -0.0032(17) -0.0091(18) -0.0046(19)
C29 0.0565(19) 0.0496(19) 0.065(2) 0.0095(17) -0.0098(18) -0.0080(15)
C30 0.072(2) 0.081(2) 0.091(2) 0.0190(17) -0.0174(17) 0.0014(16)
C31 0.069(2) 0.101(3) 0.072(2) 0.0099(19) 0.0099(17) 0.0234(19)
C32 0.132(3) 0.105(3) 0.100(3) -0.025(2) 0.003(2) 0.031(2)
Mg2 0.0520(5) 0.0518(6) 0.0532(6) -0.0028(4) -0.0010(4) -0.0002(4)

loop_
_atom_type_symbol
_atom_type_description
_atom_type_scat_dispersion_real
_atom_type_scat_dispersion_imag
_atom_type_scat_source
C C 0.0033 0.0016 'International Tables Vol C Tables 4.2.6.8 and 6.1.1.4'
H H 0.0000 0.0000 'International Tables Vol C Tables 4.2.6.8 and 6.1.1.4'
N N 0.0061 0.0033 'International Tables Vol C Tables 4.2.6.8 and 6.1.1.4'
Mg Mg 0.0486 0.0363 'International Tables Vol C Tables 4.2.6.8 and 6.1.1.4'

loop_
_geom_angle_atom_site_label_1
_geom_angle_atom_site_label_2
_geom_angle_atom_site_label_3
_geom_angle
_geom_angle_site_symmetry_1
_geom_angle_site_symmetry_3
_geom_angle_publ_flag
N2 Mg1 N3 110.03(8) . . ?
N2 Mg1 N1 63.77(9) . . ?
N3 Mg1 N1 117.88(9) . . ?
N2 Mg1 N6 126.13(9) . . ?
N3 Mg1 N6 120.43(8) . . ?
N1 Mg1 N6 104.33(8) . . ?
N2 Mg1 N4 101.82(9) . . ?
N3 Mg1 N4 59.24(7) . . ?
N1 Mg1 N4 164.29(9) . . ?
N6 Mg1 N4 89.13(8) . . ?
N2 Mg1 C5 31.80(8) . . ?
N3 Mg1 C5 117.68(8) . . ?
N1 Mg1 C5 31.98(7) . . ?
N6 Mg1 C5 120.32(9) . . ?
N4 Mg1 C5 133.21(10) . . ?
N2 Mg1 C13 99.75(9) . . ?
N3 Mg1 C13 30.40(7) . . ?
N1 Mg1 C13 140.24(10) . . ?
N6 Mg1 C13 113.87(9) . . ?
N4 Mg1 C13 31.14(7) . . ?
C5 Mg1 C13 122.87(10) . . ?
N2 Mg1 Mg2 137.89(7) . . ?
N3 Mg1 Mg2 75.60(6) . . ?
N1 Mg1 Mg2 152.07(8) . . ?
N6 Mg1 Mg2 50.52(6) . . ?
N4 Mg1 Mg2 43.52(5) . . ?
C5 Mg1 Mg2 163.82(7) . . ?
C13 Mg1 Mg2 63.39(7) . . ?
C5 N1 C4 125.5(3) . . ?
C5 N1 Mg1 89.72(17) . . ?
C4 N1 Mg1 144.7(2) . . ?
C5 N2 C7 122.2(2) . . ?
C5 N2 Mg1 92.26(18) . . ?
C7 N2 Mg1 144.83(18) . . ?
N1 C4 C2 104.7(3) . . ?
N1 C4 C3 113.8(2) . . ?
C2 C4 C3 107.5(3) . . ?
N1 C4 C1 112.8(3) . . ?
C2 C4 C1 106.5(3) . . ?
C3 C4 C1 110.9(3) . . ?
N2 C5 N1 114.2(3) . . ?
N2 C5 C6 120.6(3) . . ?
N1 C5 C6 125.2(3) . . ?
N2 C5 Mg1 55.94(15) . . ?
N1 C5 Mg1 58.30(14) . . ?
C6 C5 Mg1 176.2(2) . . ?
N2 C7 C8 114.0(2) . . ?
C13 N3 C12 126.1(2) . . ?
C13 N3 Mg1 95.24(15) . . ?
C12 N3 Mg1 133.38(17) . . ?
C13 N4 C15 119.4(2) . . ?
C13 N4 Mg2 117.97(16) . . ?
C15 N4 Mg2 110.09(19) . . ?
C13 N4 Mg1 82.21(15) . . ?
C15 N4 Mg1 137.51(17) . . ?
Mg2 N4 Mg1 85.62(7) . . ?
N3 C12 C9 104.4(2) . . ?
N3 C12 C10 112.4(2) . . ?
C9 C12 C10 107.7(2) . . ?
N3 C12 C11 113.2(2) . . ?
C9 C12 C11 107.4(2) . . ?
C10 C12 C11 111.2(2) . . ?
N3 C13 N4 114.5(2) . . ?
N3 C13 C14 125.1(3) . . ?
N4 C13 C14 120.3(3) . . ?
N3 C13 Mg1 54.36(12) . . ?
N4 C13 Mg1 66.64(13) . . ?
C14 C13 Mg1 153.64(17) . . ?
C16 C15 N4 125.8(4) . . ?
C16 C15 C16 55.7(3) . . ?
N4 C15 C16 107.7(3) . . ?
C21 N5 C20 125.7(2) . . ?
C21 N5 Mg2 94.52(16) . . ?
C20 N5 Mg2 133.70(18) . . ?
C21 N6 C23 119.8(3) . . ?
C21 N6 Mg1 121.00(16) . . ?
C23 N6 Mg1 108.9(2) . . ?
C21 N6 Mg2 81.52(16) . . ?
C23 N6 Mg2 136.20(18) . . ?
Mg1 N6 Mg2 85.62(7) . . ?
N5 C20 C19 105.0(2) . . ?
N5 C20 C18 111.8(2) . . ?
C19 C20 C18 108.2(3) . . ?
N5 C20 C17 113.6(2) . . ?
C19 C20 C17 106.3(2) . . ?
C18 C20 C17 111.4(2) . . ?
N5 C21 N6 115.3(2) . . ?
N5 C21 C22 125.0(3) . . ?
N6 C21 C22 119.7(3) . . ?
N5 C21 Mg2 54.88(13) . . ?
N6 C21 Mg2 67.04(14) . . ?
C22 C21 Mg2 152.81(18) . . ?
C24 C23 N6 130.6(6) . . ?
C24 C23 C24 55.3(5) . . ?
N6 C23 C24 109.4(4) . . ?
C29 N7 C28 124.9(2) . . ?
C29 N7 Mg2 89.51(16) . . ?
C28 N7 Mg2 144.93(18) . . ?
C29 N8 C31 121.4(2) . . ?
C29 N8 Mg2 92.89(16) . . ?
C31 N8 Mg2 145.53(18) . . ?
N7 C28 C26 112.9(2) . . ?
N7 C28 C27 105.5(2) . . ?
C26 C28 C27 106.6(2) . . ?
N7 C28 C25 113.3(2) . . ?
C26 C28 C25 111.2(2) . . ?
C27 C28 C25 106.7(2) . . ?
N8 C29 N7 113.5(2) . . ?
N8 C29 C30 121.4(2) . . ?
N7 C29 C30 125.1(3) . . ?
N8 C29 Mg2 55.26(13) . . ?
N7 C29 Mg2 58.28(13) . . ?
C30 C29 Mg2 176.5(2) . . ?
N8 C31 C32 113.7(2) . . ?
N8 Mg2 N5 111.88(8) . . ?
N8 Mg2 N4 120.65(8) . . ?
N5 Mg2 N4 123.56(8) . . ?
N8 Mg2 N7 64.05(8) . . ?
N5 Mg2 N7 115.98(8) . . ?
N4 Mg2 N7 104.68(8) . . ?
N8 Mg2 N6 101.62(8) . . ?
N5 Mg2 N6 59.69(7) . . ?
N4 Mg2 N6 89.76(8) . . ?
N7 Mg2 N6 163.36(8) . . ?
N8 Mg2 C29 31.85(7) . . ?
N5 Mg2 C29 118.86(8) . . ?
N4 Mg2 C29 116.51(8) . . ?
N7 Mg2 C29 32.21(7) . . ?
N6 Mg2 C29 133.03(9) . . ?
N8 Mg2 C21 100.65(9) . . ?
N5 Mg2 C21 30.61(7) . . ?
N4 Mg2 C21 115.79(9) . . ?
N7 Mg2 C21 138.39(9) . . ?
N6 Mg2 C21 31.45(7) . . ?
C29 Mg2 C21 123.49(9) . . ?
N8 Mg2 Mg1 135.21(7) . . ?
N5 Mg2 Mg1 77.95(6) . . ?
N4 Mg2 Mg1 50.86(6) . . ?
N7 Mg2 Mg1 152.70(7) . . ?
N6 Mg2 Mg1 43.87(5) . . ?
C29 Mg2 Mg1 160.14(7) . . ?
C21 Mg2 Mg1 65.03(7) . . ?

loop_
_geom_bond_atom_site_label_1
_geom_bond_atom_site_label_2
_geom_bond_distance
_geom_bond_site_symmetry_2
_geom_bond_publ_flag
Mg1 N2 2.070(2) . ?
Mg1 N3 2.0962(19) . ?
Mg1 N1 2.124(2) . ?
Mg1 N6 2.126(2) . ?
Mg1 N4 2.380(2) . ?
Mg1 C5 2.496(3) . ?
Mg1 C13 2.568(3) . ?
Mg1 Mg2 3.0594(12) . ?
N1 C5 1.322(3) . ?
N1 C4 1.472(3) . ?
N2 C5 1.317(3) . ?
N2 C7 1.445(3) . ?
C1 C4 1.533(3) . ?
C2 C4 1.526(3) . ?
C3 C4 1.528(3) . ?
C5 C6 1.533(3) . ?
C7 C8 1.500(3) . ?
N3 C13 1.305(3) . ?
N3 C12 1.477(3) . ?
N4 C13 1.341(3) . ?
N4 C15 1.475(3) . ?
N4 Mg2 2.113(2) . ?
C9 C12 1.515(3) . ?
C10 C12 1.537(3) . ?
C11 C12 1.537(3) . ?
C13 C14 1.525(3) . ?
C15 C16 1.285(6) . ?
C15 C16 1.563(6) . ?
N5 C21 1.299(3) . ?
N5 C20 1.478(3) . ?
N5 Mg2 2.087(2) . ?
N6 C21 1.342(3) . ?
N6 C23 1.467(3) . ?
N6 Mg2 2.368(2) . ?
C17 C20 1.532(3) . ?
C18 C20 1.520(3) . ?
C19 C20 1.515(3) . ?
C21 C22 1.541(3) . ?
C21 Mg2 2.544(3) . ?
C23 C24 1.226(8) . ?
C23 C24 1.502(6) . ?
N7 C29 1.336(3) . ?
N7 C28 1.463(3) . ?
N7 Mg2 2.132(2) . ?
N8 C29 1.324(3) . ?
N8 C31 1.451(3) . ?
N8 Mg2 2.062(2) . ?
C25 C28 1.533(3) . ?
C26 C28 1.520(3) . ?
C27 C28 1.533(3) . ?
C29 C30 1.516(3) . ?
C29 Mg2 2.506(3) . ?
C31 C32 1.493(3) . ?
